data_4322066
loop_
_publ_author_name
'Bruno Longato'
'Lorenzo Riello'
'Giuliano Bandoli'
'Giuseppe Pilloni'

_publ_section_title
;
 Iridium(III, 0, and -I) Complexes Stabilized by
 1,1'-Bis(diphenylphosphino)ferrocene (dppf): Synthesis and
 Characterization. Crystal Structures of [Na(THF)5][Ir(dppf)2].THF and
 [Ir(dppf)2]
;
_journal_name_full 'Inorganic Chemistry'
_journal_page_first 2818
_journal_page_last 2823
_journal_paper_doi 10.1021/ic981166s
_journal_volume 38
_journal_year 1999
_chemical_formula_sum 'C68 H56 Fe2 Ir P4'
_chemical_formula_weight 1300.91
_chemical_name_systematic
; 
 ? 
;
_space_group_IT_number 2
_symmetry_cell_setting triclinic
_symmetry_space_group_name_Hall '-P 1'
_symmetry_space_group_name_H-M 'P -1'
_atom_sites_solution_hydrogens geom
_atom_sites_solution_primary heavy
_atom_sites_solution_secondary difmap
_audit_creation_method SHELXL
_cell_angle_alpha 93.74(3)
_cell_angle_beta 90.35(3)
_cell_angle_gamma 92.07(3)
_cell_formula_units_Z 2
_cell_length_a 13.019(4)
_cell_length_b 13.765(6)
_cell_length_c 15.549(5)
_cell_measurement_reflns_used 50
_cell_measurement_temperature 293(2)
_cell_measurement_theta_max 15.2
_cell_measurement_theta_min 10.5
_cell_volume 2778.6(17)
_computing_cell_refinement 'Siemens P3/P4-PC Ver.4.27 (1991)'
_computing_data_collection 'Siemens P3/P4-PC Ver.4.27 (1991)'
_computing_data_reduction 'Siemens P3/P4-PC Ver.4.27 (1991)'
_computing_molecular_graphics 'SHELXTL/PC Ver.5.03 (Sheldrick, 1994)'
_computing_publication_material 'SHELXTL/PC Ver.5.03 (Sheldrick, 1994)'
_computing_structure_refinement 'SHELXL-93 (Sheldrick, 1993)'
_computing_structure_solution 'SHELXTL/PC Ver.5.03 (Sheldrick, 1994)'
_diffrn_ambient_temperature 293(2)
_diffrn_measurement_device 'Nicolet R3m/V diffractometer'
_diffrn_measurement_method 'omega-2 theta'
_diffrn_radiation_monochromator graphite
_diffrn_radiation_source 'fine-focus sealed tube'
_diffrn_radiation_type MoK\a
_diffrn_radiation_wavelength 0.71073
_diffrn_reflns_av_R_equivalents 0.0189
_diffrn_reflns_av_sigmaI/netI 0.0697
_diffrn_reflns_limit_h_max 14
_diffrn_reflns_limit_h_min 0
_diffrn_reflns_limit_k_max 14
_diffrn_reflns_limit_k_min -14
_diffrn_reflns_limit_l_max 16
_diffrn_reflns_limit_l_min -16
_diffrn_reflns_number 7312
_diffrn_reflns_theta_max 22.55
_diffrn_reflns_theta_min 2.04
_diffrn_standards_decay_% 'no decay'
_diffrn_standards_interval_count 150
_diffrn_standards_number 2
_exptl_absorpt_coefficient_mu 3.062
_exptl_absorpt_correction_T_max 0.81
_exptl_absorpt_correction_T_min 0.35
_exptl_absorpt_correction_type psi-scan
_exptl_crystal_colour black
_exptl_crystal_density_diffrn 1.555
_exptl_crystal_description parallelepipeds
_exptl_crystal_F_000 1306
_exptl_crystal_size_max 0.3
_exptl_crystal_size_mid 0.15
_exptl_crystal_size_min 0.1
_refine_diff_density_max 0.977
_refine_diff_density_min -1.238
_refine_diff_density_rms 0.158
_refine_ls_extinction_coef 0.0041(4)
_refine_ls_extinction_expression Fc^*^=kFc[1+0.001xFc^2^\l^3^/sin(2\q)]^-1/4^
_refine_ls_extinction_method SHELXL
_refine_ls_goodness_of_fit_all 1.219
_refine_ls_goodness_of_fit_obs 1.272
_refine_ls_hydrogen_treatment constr
_refine_ls_matrix_type full
_refine_ls_number_parameters 677
_refine_ls_number_reflns 7293
_refine_ls_number_restraints 0
_refine_ls_restrained_S_all 1.224
_refine_ls_restrained_S_obs 1.272
_refine_ls_R_factor_all 0.0877
_refine_ls_R_factor_obs 0.0619
_refine_ls_shift/esd_max -0.002
_refine_ls_shift/esd_mean 0.000
_refine_ls_structure_factor_coef Fsqd
_refine_ls_weighting_details 'w=1/[\s^2^(Fo^2^)+(0.1000P)^2^+0.0000P] where P=(Fo^2^+2Fc^2^)/3'
_refine_ls_weighting_scheme calc
_refine_ls_wR_factor_all 0.1637
_refine_ls_wR_factor_obs 0.1464
_reflns_number_observed 5669
_reflns_number_total 7297
_reflns_observed_criterion >2sigma(I)
_cod_data_source_file ic981166s_1.cif
_cod_data_source_block Ir(0)
_cod_depositor_comments
;
The following automatic conversions were performed:

'_refine_ls_weighting_scheme' value 'calc
w=1/[\s^2^(Fo^2^)+(0.1000P)^2^+0.0000P] where P=(Fo^2^+2Fc^2^)/3' was
changed to 'calc'. New tag '_refine_ls_weighting_details' was
created. The value of the new tag was set to
'w=1/[\s^2^(Fo^2^)+(0.1000P)^2^+0.0000P] where P=(Fo^2^+2Fc^2^)/3'.

Automatic conversion script
Id: cif_fix_values 3143 2015-03-26 13:38:13Z robertas 
;
_cod_original_cell_volume 2778.7(16)
_cod_database_code 4322066

loop_
_symmetry_equiv_pos_as_xyz
'x, y, z'
'-x, -y, -z'

loop_
_atom_site_aniso_label
_atom_site_aniso_U_11
_atom_site_aniso_U_22
_atom_site_aniso_U_33
_atom_site_aniso_U_23
_atom_site_aniso_U_13
_atom_site_aniso_U_12
Ir 0.0264(3) 0.0330(3) 0.0304(3) -0.0052(2) 0.0078(2) 0.0032(2)
Fe1 0.0319(11) 0.0445(12) 0.0409(11) -0.0024(9) 0.0111(9) 0.0068(9)
Fe2 0.0315(11) 0.0427(11) 0.0373(11) -0.0100(9) 0.0074(8) 0.0051(9)
P1 0.036(2) 0.034(2) 0.036(2) 0.004(2) 0.011(2) 0.008(2)
P2 0.029(2) 0.039(2) 0.036(2) -0.008(2) 0.0058(15) 0.0043(15)
P3 0.029(2) 0.035(2) 0.033(2) -0.0050(15) 0.0084(14) 0.0035(14)
P4 0.023(2) 0.050(2) 0.040(2) -0.010(2) 0.0064(15) 0.001(2)
C1 0.033(8) 0.046(8) 0.048(9) 0.000(7) 0.012(7) 0.012(6)
C2 0.046(9) 0.048(9) 0.045(9) 0.006(7) 0.024(7) 0.005(7)
C3 0.035(8) 0.077(12) 0.051(10) 0.016(8) 0.015(7) 0.020(8)
C4 0.059(10) 0.069(11) 0.032(8) -0.002(7) 0.009(7) 0.014(9)
C5 0.041(8) 0.053(9) 0.041(8) 0.001(7) 0.014(7) 0.013(7)
C6 0.017(7) 0.059(9) 0.052(9) -0.010(7) 0.016(6) 0.005(6)
C7 0.057(10) 0.048(9) 0.044(9) 0.016(7) 0.010(7) 0.009(7)
C8 0.059(11) 0.070(12) 0.080(13) 0.017(10) 0.039(10) 0.037(9)
C9 0.032(8) 0.047(9) 0.102(14) 0.024(10) 0.003(9) 0.005(7)
C10 0.026(7) 0.050(9) 0.060(10) -0.013(7) -0.008(7) 0.001(6)
C11 0.023(7) 0.047(8) 0.042(8) -0.010(7) 0.006(6) 0.004(6)
C12 0.046(9) 0.066(10) 0.041(9) -0.001(8) 0.006(7) 0.010(8)
C13 0.042(9) 0.075(12) 0.045(9) -0.006(8) 0.014(7) 0.012(8)
C14 0.050(10) 0.080(12) 0.047(9) -0.012(9) 0.011(8) -0.023(9)
C15 0.040(8) 0.038(8) 0.057(10) -0.011(7) 0.018(7) -0.007(6)
C16 0.023(7) 0.035(7) 0.044(8) -0.011(6) 0.010(6) 0.015(5)
C17 0.031(8) 0.047(9) 0.047(9) -0.014(7) 0.003(6) 0.004(6)
C18 0.044(9) 0.044(9) 0.056(10) -0.024(8) -0.012(7) 0.003(7)
C19 0.044(9) 0.073(11) 0.035(8) -0.027(8) -0.007(7) 0.019(8)
C20 0.037(8) 0.049(9) 0.037(8) -0.003(7) 0.007(6) 0.012(6)
C1A 0.042(8) 0.051(9) 0.029(8) -0.011(7) 0.004(6) 0.003(7)
C2A 0.062(11) 0.108(15) 0.047(10) 0.009(10) 0.008(8) 0.046(11)
C3A 0.080(14) 0.114(16) 0.046(11) -0.005(11) 0.010(10) 0.037(12)
C4A 0.052(10) 0.082(13) 0.068(12) 0.008(10) 0.020(9) 0.037(9)
C5A 0.092(14) 0.134(18) 0.044(10) 0.009(11) -0.008(10) 0.078(14)
C6A 0.081(13) 0.098(14) 0.036(9) -0.003(9) 0.009(9) 0.047(11)
C1B 0.047(9) 0.044(9) 0.037(8) 0.008(7) 0.012(7) -0.002(7)
C2B 0.054(10) 0.053(10) 0.055(10) 0.002(8) -0.007(8) -0.001(8)
C3B 0.060(12) 0.088(15) 0.071(12) 0.017(11) -0.009(9) -0.012(10)
C4B 0.084(14) 0.077(14) 0.054(11) 0.010(10) -0.009(10) -0.032(11)
C5B 0.105(16) 0.040(9) 0.062(11) 0.000(8) 0.003(11) -0.022(10)
C6B 0.053(10) 0.060(11) 0.064(11) -0.005(9) 0.002(8) 0.000(8)
C1C 0.035(8) 0.045(8) 0.045(8) -0.017(7) 0.013(7) -0.006(6)
C2C 0.046(9) 0.059(10) 0.053(10) -0.022(8) 0.002(7) 0.000(8)
C3C 0.070(13) 0.069(12) 0.093(14) -0.043(11) -0.007(11) 0.004(10)
C4C 0.065(13) 0.080(14) 0.093(15) -0.035(12) 0.010(11) -0.028(11)
C5C 0.044(10) 0.094(14) 0.088(13) -0.019(12) -0.023(9) -0.019(10)
C6C 0.033(9) 0.065(11) 0.068(11) -0.009(9) 0.006(8) 0.000(8)
C1D 0.044(9) 0.046(9) 0.036(8) -0.016(7) 0.001(6) 0.024(7)
C2D 0.041(9) 0.055(10) 0.061(10) -0.013(8) 0.007(7) 0.010(7)
C3D 0.065(12) 0.076(12) 0.062(11) -0.017(10) -0.002(9) 0.045(10)
C4D 0.090(15) 0.069(12) 0.058(11) -0.014(10) -0.011(10) 0.049(11)
C5D 0.107(16) 0.040(9) 0.051(10) -0.001(8) 0.019(10) 0.009(10)
C6D 0.061(10) 0.037(8) 0.046(9) -0.003(7) 0.003(7) 0.012(7)
C1E 0.032(8) 0.051(9) 0.039(8) -0.006(7) 0.002(6) 0.001(6)
C2E 0.041(9) 0.086(12) 0.057(10) -0.030(9) 0.003(8) 0.002(8)
C3E 0.034(9) 0.089(13) 0.088(13) -0.030(11) 0.002(9) -0.010(9)
C4E 0.025(8) 0.068(11) 0.099(14) -0.016(10) -0.010(9) 0.001(7)
C5E 0.027(8) 0.062(10) 0.081(12) -0.002(9) 0.019(8) 0.007(7)
C6E 0.036(8) 0.049(9) 0.054(9) -0.009(7) -0.009(7) -0.001(7)
C1F 0.024(7) 0.057(9) 0.032(7) -0.011(7) 0.008(6) 0.010(6)
C2F 0.032(8) 0.059(10) 0.062(10) 0.006(8) 0.008(7) 0.011(7)
C3F 0.059(11) 0.075(12) 0.057(10) 0.008(9) 0.005(8) 0.017(9)
C4F 0.056(11) 0.053(10) 0.079(12) 0.014(9) 0.028(9) 0.016(9)
C5F 0.055(10) 0.044(9) 0.075(12) 0.009(9) 0.012(9) 0.001(8)
C6F 0.042(9) 0.051(10) 0.052(9) 0.004(8) -0.005(7) 0.001(7)
C1G 0.037(8) 0.051(9) 0.043(8) -0.009(7) -0.005(7) -0.008(7)
C2G 0.032(8) 0.052(9) 0.060(10) -0.002(8) 0.000(7) 0.002(7)
C3G 0.080(14) 0.068(13) 0.096(15) -0.017(11) 0.004(12) -0.006(11)
C4G 0.097(16) 0.053(11) 0.090(14) -0.014(10) 0.012(12) -0.032(11)
C5G 0.066(12) 0.080(13) 0.094(14) -0.022(11) 0.010(10) -0.043(11)
C6G 0.044(9) 0.075(12) 0.064(11) -0.018(9) 0.012(8) -0.008(8)
C1H 0.036(8) 0.061(10) 0.051(10) -0.012(8) -0.012(7) -0.014(7)
C2H 0.034(10) 0.171(23) 0.085(14) -0.017(14) -0.002(10) 0.040(12)
C3H 0.042(11) 0.141(21) 0.116(19) 0.032(16) -0.008(12) 0.030(12)
C4H 0.050(13) 0.122(19) 0.131(21) 0.046(17) -0.036(13) -0.002(12)
C5H 0.076(16) 0.147(22) 0.101(17) 0.049(16) -0.037(14) -0.009(15)
C6H 0.054(10) 0.087(13) 0.055(11) 0.010(9) -0.004(8) 0.020(9)

loop_
_atom_site_label
_atom_site_type_symbol
_atom_site_fract_x
_atom_site_fract_y
_atom_site_fract_z
_atom_site_U_iso_or_equiv
_atom_site_thermal_displace_type
_atom_site_occupancy
_atom_site_calc_flag
_atom_site_refinement_flags
_atom_site_disorder_group
Ir Ir 0.25742(4) 0.25582(4) 0.75365(3) 0.0302(2) Uani 1 d . .
Fe1 Fe 0.10015(14) 0.18823(14) 0.99081(12) 0.0392(5) Uani 1 d . .
Fe2 Fe 0.39061(14) 0.17603(14) 0.50296(12) 0.0376(5) Uani 1 d . .
P1 P 0.2442(3) 0.1109(2) 0.8186(2) 0.0352(8) Uani 1 d . .
P2 P 0.1634(3) 0.3579(2) 0.8458(2) 0.0347(8) Uani 1 d . .
P3 P 0.1874(2) 0.2723(2) 0.6194(2) 0.0326(8) Uani 1 d . .
P4 P 0.4286(2) 0.2733(3) 0.7162(2) 0.0384(9) Uani 1 d . .
C1 C 0.2101(10) 0.1073(10) 0.9341(9) 0.042(3) Uani 1 d . .
C2 C 0.1358(11) 0.0451(10) 0.9732(9) 0.046(4) Uani 1 d . .
H2A H 0.0931(11) -0.0065(10) 0.9430(9) 0.055 Uiso 1 calc R .
C3 C 0.1338(11) 0.0710(12) 1.0598(10) 0.053(4) Uani 1 d . .
H3A H 0.0882(11) 0.0414(12) 1.1014(10) 0.064 Uiso 1 calc R .
C4 C 0.2054(12) 0.1474(12) 1.0792(9) 0.054(4) Uani 1 d . .
H4A H 0.2193(12) 0.1796(12) 1.1364(9) 0.064 Uiso 1 calc R .
C5 C 0.2538(11) 0.1709(10) 1.0010(9) 0.045(4) Uani 1 d . .
H5A H 0.3080(11) 0.2211(10) 0.9947(9) 0.054 Uiso 1 calc R .
C6 C 0.0746(9) 0.3037(10) 0.9234(9) 0.043(4) Uani 1 d . .
C7 C 0.0642(12) 0.3336(11) 1.0111(9) 0.049(4) Uani 1 d . .
H7A H 0.1046(12) 0.3851(11) 1.0438(9) 0.059 Uiso 1 calc R .
C8 C -0.0154(13) 0.2718(13) 1.0432(12) 0.068(5) Uani 1 d . .
H8A H -0.0375(13) 0.2727(13) 1.1034(12) 0.082 Uiso 1 calc R .
C9 C -0.0541(11) 0.2080(11) 0.9773(12) 0.059(5) Uani 1 d . .
H9A H -0.1088(11) 0.1581(11) 0.9828(12) 0.071 Uiso 1 calc R .
C10 C -0.0007(10) 0.2277(10) 0.8993(10) 0.046(4) Uani 1 d . .
H10A H -0.0130(10) 0.1959(10) 0.8418(10) 0.055 Uiso 1 calc R .
C11 C 0.4754(9) 0.2339(10) 0.6073(8) 0.038(3) Uani 1 d . .
C12 C 0.5064(11) 0.1388(12) 0.5813(9) 0.051(4) Uani 1 d . .
H12A H 0.5049(11) 0.0829(12) 0.6172(9) 0.061 Uiso 1 calc R .
C13 C 0.5417(11) 0.1385(13) 0.4948(9) 0.054(4) Uani 1 d . .
H13A H 0.5676(11) 0.0822(13) 0.4609(9) 0.065 Uiso 1 calc R .
C14 C 0.5288(12) 0.2329(13) 0.4644(10) 0.060(5) Uani 1 d . .
H14A H 0.5453(12) 0.2533(13) 0.4068(10) 0.072 Uiso 1 calc R .
C15 C 0.4870(10) 0.2916(10) 0.5330(9) 0.046(4) Uani 1 d . .
H15A H 0.4699(10) 0.3601(10) 0.5308(9) 0.055 Uiso 1 calc R .
C16 C 0.2405(9) 0.1982(9) 0.5286(8) 0.034(3) Uani 1 d . .
C17 C 0.2602(10) 0.0979(10) 0.5315(9) 0.042(3) Uani 1 d . .
H17A H 0.2499(10) 0.0577(10) 0.5807(9) 0.051 Uiso 1 calc R .
C18 C 0.2961(11) 0.0663(11) 0.4474(9) 0.049(4) Uani 1 d . .
H18A H 0.3173(11) 0.0003(11) 0.4302(9) 0.059 Uiso 1 calc R .
C19 C 0.2978(11) 0.1442(12) 0.3945(9) 0.052(4) Uani 1 d . .
H19A H 0.3199(11) 0.1427(12) 0.3343(9) 0.062 Uiso 1 calc R .
C20 C 0.2626(10) 0.2269(10) 0.4447(8) 0.041(3) Uani 1 d . .
H20A H 0.2557(10) 0.2925(10) 0.4247(8) 0.049 Uiso 1 calc R .
C1A C 0.3528(10) 0.0289(10) 0.8181(8) 0.041(3) Uani 1 d . .
C2A C 0.3938(13) -0.0044(14) 0.7401(10) 0.071(5) Uani 1 d . .
H2AA H 0.3640(13) 0.0144(14) 0.6896(10) 0.085 Uiso 1 calc R .
C3A C 0.4759(15) -0.0635(15) 0.7336(11) 0.080(6) Uani 1 d . .
H3AA H 0.5020(15) -0.0828(15) 0.6799(11) 0.096 Uiso 1 calc R .
C4A C 0.5190(13) -0.0936(13) 0.8066(11) 0.066(5) Uani 1 d . .
H4AA H 0.5731(13) -0.1358(13) 0.8022(11) 0.080 Uiso 1 calc R .
C5A C 0.4850(15) -0.0639(15) 0.8852(11) 0.088(7) Uani 1 d . .
H5AA H 0.5168(15) -0.0820(15) 0.9352(11) 0.106 Uiso 1 calc R .
C6A C 0.3986(14) -0.0035(13) 0.8888(10) 0.071(5) Uani 1 d . .
H6AA H 0.3721(14) 0.0149(13) 0.9426(10) 0.085 Uiso 1 calc R .
C1B C 0.1447(11) 0.0205(10) 0.7730(9) 0.043(3) Uani 1 d . .
C2B C 0.0599(12) 0.0506(12) 0.7314(10) 0.054(4) Uani 1 d . .
H2BA H 0.0541(12) 0.1169(12) 0.7252(10) 0.065 Uiso 1 calc R .
C3B C -0.0167(14) -0.0114(14) 0.6983(11) 0.073(5) Uani 1 d . .
H3BA H -0.0729(14) 0.0122(14) 0.6701(11) 0.088 Uiso 1 calc R .
C4B C -0.0093(15) -0.1090(14) 0.7075(11) 0.072(5) Uani 1 d . .
H4BA H -0.0606(15) -0.1527(14) 0.6857(11) 0.087 Uiso 1 calc R .
C5B C 0.0736(15) -0.1417(12) 0.7487(11) 0.070(5) Uani 1 d . .
H5BA H 0.0781(15) -0.2082(12) 0.7546(11) 0.084 Uiso 1 calc R .
C6B C 0.1511(12) -0.0795(12) 0.7819(10) 0.059(4) Uani 1 d . .
H6BA H 0.2071(12) -0.1037(12) 0.8100(10) 0.071 Uiso 1 calc R .
C1C C 0.2368(10) 0.4405(10) 0.9253(9) 0.043(4) Uani 1 d . .
C2C C 0.1967(12) 0.5273(11) 0.9578(9) 0.054(4) Uani 1 d . .
H2CA H 0.1365(12) 0.5495(11) 0.9347(9) 0.065 Uiso 1 calc R .
C3C C 0.2472(15) 0.5803(13) 1.0249(12) 0.079(6) Uani 1 d . .
H3CA H 0.2192(15) 0.6376(13) 1.0475(12) 0.095 Uiso 1 calc R .
C4C C 0.3360(15) 0.5516(14) 1.0583(13) 0.082(6) Uani 1 d . .
H4CA H 0.3697(15) 0.5887(14) 1.1027(13) 0.098 Uiso 1 calc R .
C5C C 0.3757(13) 0.4649(14) 1.0247(12) 0.077(6) Uani 1 d . .
H5CA H 0.4367(13) 0.4439(14) 1.0473(12) 0.093 Uiso 1 calc R .
C6C C 0.3273(11) 0.4096(12) 0.9590(10) 0.056(4) Uani 1 d . .
H6CA H 0.3551(11) 0.3518(12) 0.9373(10) 0.067 Uiso 1 calc R .
C1D C 0.0770(10) 0.4480(10) 0.8012(8) 0.042(4) Uani 1 d . .
C2D C -0.0263(11) 0.4567(11) 0.8234(10) 0.053(4) Uani 1 d . .
H2DA H -0.0557(11) 0.4162(11) 0.8628(10) 0.063 Uiso 1 calc R .
C3D C -0.0846(14) 0.5248(13) 0.7873(11) 0.068(5) Uani 1 d . .
H3DA H -0.1533(14) 0.5289(13) 0.8025(11) 0.081 Uiso 1 calc R .
C4D C -0.0444(15) 0.5875(13) 0.7292(12) 0.072(5) Uani 1 d . .
H4DA H -0.0854(15) 0.6315(13) 0.7034(12) 0.086 Uiso 1 calc R .
C5D C 0.0600(15) 0.5824(11) 0.7107(10) 0.066(5) Uani 1 d . .
H5DA H 0.0898(15) 0.6263(11) 0.6745(10) 0.079 Uiso 1 calc R .
C6D C 0.1199(12) 0.5136(10) 0.7448(9) 0.048(4) Uani 1 d . .
H6DA H 0.1891(12) 0.5108(10) 0.7305(9) 0.057 Uiso 1 calc R .
C1E C 0.0494(10) 0.2383(10) 0.5985(8) 0.041(3) Uani 1 d . .
C2E C 0.0150(11) 0.1732(12) 0.5304(10) 0.063(5) Uani 1 d . .
H2EA H 0.0625(11) 0.1455(12) 0.4926(10) 0.076 Uiso 1 calc R .
C3E C -0.0883(11) 0.1494(13) 0.5184(12) 0.072(5) Uani 1 d . .
H3EA H -0.1101(11) 0.1059(13) 0.4732(12) 0.087 Uiso 1 calc R .
C4E C -0.1586(11) 0.1908(12) 0.5741(12) 0.065(5) Uani 1 d . .
H4EA H -0.2284(11) 0.1753(12) 0.5664(12) 0.078 Uiso 1 calc R .
C5E C -0.1257(10) 0.2556(11) 0.6414(11) 0.056(4) Uani 1 d . .
H5EA H -0.1730(10) 0.2830(11) 0.6795(11) 0.068 Uiso 1 calc R .
C6E C -0.0250(10) 0.2787(10) 0.6515(9) 0.047(4) Uani 1 d . .
H6EA H -0.0044(10) 0.3237(10) 0.6961(9) 0.056 Uiso 1 calc R .
C1F C 0.1948(9) 0.3914(10) 0.5683(8) 0.038(3) Uani 1 d . .
C2F C 0.1260(11) 0.4231(11) 0.5116(10) 0.050(4) Uani 1 d . .
H2FA H 0.0675(11) 0.3845(11) 0.4972(10) 0.060 Uiso 1 calc R .
C3F C 0.1405(13) 0.5112(13) 0.4747(11) 0.063(4) Uani 1 d . .
H3FA H 0.0913(13) 0.5329(13) 0.4375(11) 0.076 Uiso 1 calc R .
C4F C 0.2281(13) 0.5657(12) 0.4936(11) 0.062(5) Uani 1 d . .
H4FA H 0.2396(13) 0.6243(12) 0.4681(11) 0.074 Uiso 1 calc R .
C5F C 0.2989(13) 0.5352(11) 0.5497(11) 0.058(4) Uani 1 d . .
H5FA H 0.3579(13) 0.5735(11) 0.5633(11) 0.069 Uiso 1 calc R .
C6F C 0.2835(11) 0.4497(11) 0.5854(9) 0.049(4) Uani 1 d . .
H6FA H 0.3331(11) 0.4288(11) 0.6226(9) 0.058 Uiso 1 calc R .
C1G C 0.4838(10) 0.3998(10) 0.7245(9) 0.045(4) Uani 1 d . .
C2G C 0.4305(11) 0.4757(11) 0.7669(10) 0.048(4) Uani 1 d . .
H2GA H 0.3664(11) 0.4624(11) 0.7904(10) 0.058 Uiso 1 calc R .
C3G C 0.4713(15) 0.5687(14) 0.7741(13) 0.083(6) Uani 1 d . .
H3GA H 0.4354(15) 0.6170(14) 0.8041(13) 0.099 Uiso 1 calc R .
C4G C 0.5656(16) 0.5931(13) 0.7375(13) 0.082(6) Uani 1 d . .
H4GA H 0.5910(16) 0.6572(13) 0.7402(13) 0.098 Uiso 1 calc R .
C5G C 0.6184(14) 0.5213(14) 0.6986(13) 0.082(6) Uani 1 d . .
H5GA H 0.6823(14) 0.5360(14) 0.6753(13) 0.098 Uiso 1 calc R .
C6G C 0.5800(12) 0.4244(12) 0.6918(10) 0.062(5) Uani 1 d . .
H6GA H 0.6193(12) 0.3761(12) 0.6653(10) 0.075 Uiso 1 calc R .
C1H C 0.5303(11) 0.2209(11) 0.7827(10) 0.051(4) Uani 1 d . .
C2H C 0.6239(13) 0.1909(17) 0.7549(13) 0.097(7) Uani 1 d . .
H2HA H 0.6390(13) 0.1935(17) 0.6967(13) 0.117 Uiso 1 calc R .
C3H C 0.6960(14) 0.1576(18) 0.8078(16) 0.098(7) Uani 1 d . .
H3HA H 0.7579(14) 0.1371(18) 0.7848(16) 0.118 Uiso 1 calc R .
C4H C 0.6802(15) 0.1537(17) 0.8914(17) 0.100(8) Uani 1 d . .
H4HA H 0.7291(15) 0.1298(17) 0.9276(17) 0.120 Uiso 1 calc R .
C5H C 0.5898(17) 0.1859(18) 0.9221(15) 0.107(8) Uani 1 d . .
H5HA H 0.5773(17) 0.1870(18) 0.9810(15) 0.128 Uiso 1 calc R .
C6H C 0.5157(13) 0.2173(13) 0.8675(11) 0.065(5) Uani 1 d . .
H6HA H 0.4533(13) 0.2366(13) 0.8905(11) 0.077 Uiso 1 calc R .

loop_
_atom_type_symbol
_atom_type_description
_atom_type_scat_dispersion_real
_atom_type_scat_dispersion_imag
_atom_type_scat_source
C C 0.0033 0.0016 'International Tables Vol C Tables 4.2.6.8 and 6.1.1.4'
H H 0.0000 0.0000 'International Tables Vol C Tables 4.2.6.8 and 6.1.1.4'
P P 0.1023 0.0942 'International Tables Vol C Tables 4.2.6.8 and 6.1.1.4'
Fe Fe 0.3463 0.8444 'International Tables Vol C Tables 4.2.6.8 and 6.1.1.4'
Ir Ir -1.4442 7.9887 'International Tables Vol C Tables 4.2.6.8 and 6.1.1.4'

loop_
_geom_angle_atom_site_label_1
_geom_angle_atom_site_label_2
_geom_angle_atom_site_label_3
_geom_angle
_geom_angle_site_symmetry_1
_geom_angle_site_symmetry_3
_geom_angle_publ_flag
P1 Ir P3 121.39(13) . . ?
P1 Ir P4 105.23(13) . . ?
P3 Ir P4 97.61(12) . . ?
P1 Ir P2 102.15(12) . . ?
P3 Ir P2 104.46(12) . . ?
P4 Ir P2 128.07(12) . . ?
C6 Fe1 C1 110.3(5) . . ?
C6 Fe1 C5 109.4(5) . . ?
C1 Fe1 C5 41.0(5) . . ?
C6 Fe1 C2 140.7(6) . . ?
C1 Fe1 C2 41.3(5) . . ?
C5 Fe1 C2 68.5(6) . . ?
C6 Fe1 C9 69.0(5) . . ?
C1 Fe1 C9 138.6(7) . . ?
C5 Fe1 C9 178.3(6) . . ?
C2 Fe1 C9 112.3(6) . . ?
C6 Fe1 C3 177.3(5) . . ?
C1 Fe1 C3 67.9(6) . . ?
C5 Fe1 C3 67.8(6) . . ?
C2 Fe1 C3 39.1(6) . . ?
C9 Fe1 C3 113.8(6) . . ?
C6 Fe1 C4 138.0(6) . . ?
C1 Fe1 C4 68.4(6) . . ?
C5 Fe1 C4 40.8(5) . . ?
C2 Fe1 C4 67.0(6) . . ?
C9 Fe1 C4 140.9(7) . . ?
C3 Fe1 C4 39.7(6) . . ?
C6 Fe1 C10 41.7(5) . . ?
C1 Fe1 C10 109.6(6) . . ?
C5 Fe1 C10 137.2(6) . . ?
C2 Fe1 C10 112.0(6) . . ?
C9 Fe1 C10 41.2(6) . . ?
C3 Fe1 C10 140.5(6) . . ?
C4 Fe1 C10 177.9(6) . . ?
C6 Fe1 C8 67.8(6) . . ?
C1 Fe1 C8 177.3(7) . . ?
C5 Fe1 C8 141.0(7) . . ?
C2 Fe1 C8 139.2(6) . . ?
C9 Fe1 C8 39.4(7) . . ?
C3 Fe1 C8 114.1(6) . . ?
C4 Fe1 C8 114.3(7) . . ?
C10 Fe1 C8 67.8(7) . . ?
C6 Fe1 C7 40.3(5) . . ?
C1 Fe1 C7 139.1(6) . . ?
C5 Fe1 C7 111.3(6) . . ?
C2 Fe1 C7 179.0(6) . . ?
C9 Fe1 C7 68.0(6) . . ?
C3 Fe1 C7 139.9(6) . . ?
C4 Fe1 C7 112.2(6) . . ?
C10 Fe1 C7 68.8(6) . . ?
C8 Fe1 C7 40.4(6) . . ?
C15 Fe2 C16 115.0(5) . . ?
C15 Fe2 C11 41.6(5) . . ?
C16 Fe2 C11 107.6(5) . . ?
C15 Fe2 C12 69.2(6) . . ?
C16 Fe2 C12 130.4(5) . . ?
C11 Fe2 C12 40.6(5) . . ?
C15 Fe2 C17 148.0(5) . . ?
C16 Fe2 C17 40.7(5) . . ?
C11 Fe2 C17 115.6(5) . . ?
C12 Fe2 C17 108.7(6) . . ?
C15 Fe2 C14 40.8(6) . . ?
C16 Fe2 C14 147.6(6) . . ?
C11 Fe2 C14 69.3(6) . . ?
C12 Fe2 C14 69.1(7) . . ?
C17 Fe2 C14 170.4(6) . . ?
C15 Fe2 C18 168.5(6) . . ?
C16 Fe2 C18 68.1(5) . . ?
C11 Fe2 C18 149.6(6) . . ?
C12 Fe2 C18 118.1(6) . . ?
C17 Fe2 C18 41.0(5) . . ?
C14 Fe2 C18 131.0(6) . . ?
C15 Fe2 C20 107.5(6) . . ?
C16 Fe2 C20 40.5(5) . . ?
C11 Fe2 C20 130.2(5) . . ?
C12 Fe2 C20 169.0(5) . . ?
C17 Fe2 C20 68.2(6) . . ?
C14 Fe2 C20 115.7(6) . . ?
C18 Fe2 C20 67.0(6) . . ?
C15 Fe2 C13 68.4(6) . . ?
C16 Fe2 C13 170.1(6) . . ?
C11 Fe2 C13 68.3(5) . . ?
C12 Fe2 C13 40.8(5) . . ?
C17 Fe2 C13 131.8(6) . . ?
C14 Fe2 C13 40.7(6) . . ?
C18 Fe2 C13 110.5(6) . . ?
C20 Fe2 C13 148.9(6) . . ?
C15 Fe2 C19 130.1(7) . . ?
C16 Fe2 C19 68.2(5) . . ?
C11 Fe2 C19 169.3(6) . . ?
C12 Fe2 C19 149.5(6) . . ?
C17 Fe2 C19 68.2(6) . . ?
C14 Fe2 C19 108.6(6) . . ?
C18 Fe2 C19 39.3(6) . . ?
C20 Fe2 C19 40.4(5) . . ?
C13 Fe2 C19 117.4(6) . . ?
C1A P1 C1 98.1(6) . . ?
C1A P1 C1B 97.7(6) . . ?
C1 P1 C1B 98.4(6) . . ?
C1A P1 Ir 120.8(5) . . ?
C1 P1 Ir 121.0(5) . . ?
C1B P1 Ir 116.1(5) . . ?
C1C P2 C6 96.9(6) . . ?
C1C P2 C1D 99.2(6) . . ?
C6 P2 C1D 99.5(6) . . ?
C1C P2 Ir 117.3(4) . . ?
C6 P2 Ir 119.2(5) . . ?
C1D P2 Ir 120.3(4) . . ?
C16 P3 C1E 97.4(6) . . ?
C16 P3 C1F 97.0(6) . . ?
C1E P3 C1F 99.5(6) . . ?
C16 P3 Ir 117.1(4) . . ?
C1E P3 Ir 119.7(4) . . ?
C1F P3 Ir 121.2(4) . . ?
C1G P4 C11 99.1(6) . . ?
C1G P4 C1H 95.9(6) . . ?
C11 P4 C1H 99.0(6) . . ?
C1G P4 Ir 115.7(5) . . ?
C11 P4 Ir 122.1(4) . . ?
C1H P4 Ir 120.1(5) . . ?
C5 C1 C2 106.9(12) . . ?
C5 C1 P1 124.4(10) . . ?
C2 C1 P1 128.6(11) . . ?
C5 C1 Fe1 70.0(8) . . ?
C2 C1 Fe1 70.2(8) . . ?
P1 C1 Fe1 123.5(7) . . ?
C3 C2 C1 108.4(14) . . ?
C3 C2 Fe1 70.9(9) . . ?
C1 C2 Fe1 68.4(8) . . ?
C2 C3 C4 109.5(13) . . ?
C2 C3 Fe1 70.0(9) . . ?
C4 C3 Fe1 70.1(9) . . ?
C3 C4 C5 107.8(13) . . ?
C3 C4 Fe1 70.1(9) . . ?
C5 C4 Fe1 68.7(8) . . ?
C1 C5 C4 107.4(13) . . ?
C1 C5 Fe1 69.1(8) . . ?
C4 C5 Fe1 70.5(8) . . ?
C7 C6 C10 109.9(12) . . ?
C7 C6 P2 126.6(11) . . ?
C10 C6 P2 123.3(11) . . ?
C7 C6 Fe1 72.9(9) . . ?
C10 C6 Fe1 70.9(8) . . ?
P2 C6 Fe1 126.4(7) . . ?
C6 C7 C8 106.0(14) . . ?
C6 C7 Fe1 66.8(9) . . ?
C8 C7 Fe1 69.4(8) . . ?
C9 C8 C7 109.9(15) . . ?
C9 C8 Fe1 69.6(9) . . ?
C7 C8 Fe1 70.2(8) . . ?
C8 C9 C10 108.5(13) . . ?
C8 C9 Fe1 71.0(9) . . ?
C10 C9 Fe1 69.3(8) . . ?
C6 C10 C9 105.6(13) . . ?
C6 C10 Fe1 67.5(8) . . ?
C9 C10 Fe1 69.6(8) . . ?
C12 C11 C15 106.7(12) . . ?
C12 C11 P4 125.3(11) . . ?
C15 C11 P4 128.0(10) . . ?
C12 C11 Fe2 68.8(8) . . ?
C15 C11 Fe2 67.8(7) . . ?
P4 C11 Fe2 128.0(6) . . ?
C11 C12 C13 108.6(14) . . ?
C11 C12 Fe2 70.6(8) . . ?
C13 C12 Fe2 70.4(9) . . ?
C14 C13 C12 108.5(14) . . ?
C14 C13 Fe2 69.3(9) . . ?
C12 C13 Fe2 68.8(8) . . ?
C15 C14 C13 107.3(14) . . ?
C15 C14 Fe2 68.6(8) . . ?
C13 C14 Fe2 70.0(8) . . ?
C14 C15 C11 108.8(13) . . ?
C14 C15 Fe2 70.6(8) . . ?
C11 C15 Fe2 70.6(7) . . ?
C20 C16 C17 108.6(11) . . ?
C20 C16 P3 127.7(10) . . ?
C17 C16 P3 123.6(10) . . ?
C20 C16 Fe2 70.9(7) . . ?
C17 C16 Fe2 70.3(7) . . ?
P3 C16 Fe2 127.5(7) . . ?
C16 C17 C18 106.4(13) . . ?
C16 C17 Fe2 69.0(7) . . ?
C18 C17 Fe2 69.9(8) . . ?
C19 C18 C17 109.6(12) . . ?
C19 C18 Fe2 71.4(8) . . ?
C17 C18 Fe2 69.0(7) . . ?
C18 C19 C20 107.2(13) . . ?
C18 C19 Fe2 69.3(8) . . ?
C20 C19 Fe2 68.9(7) . . ?
C16 C20 C19 108.2(13) . . ?
C16 C20 Fe2 68.5(7) . . ?
C19 C20 Fe2 70.7(8) . . ?
C6A C1A C2A 115.0(14) . . ?
C6A C1A P1 125.7(11) . . ?
C2A C1A P1 119.3(11) . . ?
C3A C2A C1A 123.3(16) . . ?
C4A C3A C2A 119.2(16) . . ?
C5A C4A C3A 121.5(15) . . ?
C4A C5A C6A 117.3(15) . . ?
C1A C6A C5A 123.6(14) . . ?
C2B C1B C6B 117.0(14) . . ?
C2B C1B P1 120.7(11) . . ?
C6B C1B P1 122.2(11) . . ?
C1B C2B C3B 123.6(16) . . ?
C2B C3B C4B 118.7(17) . . ?
C5B C4B C3B 119.5(16) . . ?
C4B C5B C6B 122.0(17) . . ?
C5B C6B C1B 119.1(16) . . ?
C6C C1C C2C 119.6(13) . . ?
C6C C1C P2 118.9(11) . . ?
C2C C1C P2 121.1(11) . . ?
C3C C2C C1C 119.3(16) . . ?
C4C C3C C2C 122.0(17) . . ?
C3C C4C C5C 118.1(17) . . ?
C6C C5C C4C 121.7(17) . . ?
C5C C6C C1C 119.3(16) . . ?
C2D C1D C6D 118.2(13) . . ?
C2D C1D P2 124.0(12) . . ?
C6D C1D P2 117.7(10) . . ?
C3D C2D C1D 120.3(16) . . ?
C2D C3D C4D 122.2(17) . . ?
C5D C4D C3D 117.5(16) . . ?
C4D C5D C6D 121.5(16) . . ?
C5D C6D C1D 120.2(15) . . ?
C6E C1E C2E 116.9(13) . . ?
C6E C1E P3 119.7(10) . . ?
C2E C1E P3 123.4(11) . . ?
C3E C2E C1E 121.1(14) . . ?
C2E C3E C4E 119.4(15) . . ?
C5E C4E C3E 120.1(14) . . ?
C6E C5E C4E 119.7(14) . . ?
C5E C6E C1E 122.8(14) . . ?
C2F C1F C6F 117.2(14) . . ?
C2F C1F P3 126.2(11) . . ?
C6F C1F P3 116.5(10) . . ?
C1F C2F C3F 121.7(15) . . ?
C4F C3F C2F 118.9(16) . . ?
C5F C4F C3F 120.6(16) . . ?
C6F C5F C4F 119.8(15) . . ?
C5F C6F C1F 121.8(14) . . ?
C6G C1G C2G 116.6(13) . . ?
C6G C1G P4 122.5(12) . . ?
C2G C1G P4 120.8(11) . . ?
C3G C2G C1G 121.0(15) . . ?
C2G C3G C4G 121.7(18) . . ?
C5G C4G C3G 118.0(16) . . ?
C4G C5G C6G 121.8(17) . . ?
C1G C6G C5G 120.7(16) . . ?
C6H C1H C2H 114.5(16) . . ?
C6H C1H P4 118.7(12) . . ?
C2H C1H P4 126.6(14) . . ?
C1H C2H C3H 123.4(20) . . ?
C4H C3H C2H 121.4(20) . . ?
C3H C4H C5H 117.1(20) . . ?
C4H C5H C6H 121.1(22) . . ?
C1H C6H C5H 122.4(19) . . ?

loop_
_geom_bond_atom_site_label_1
_geom_bond_atom_site_label_2
_geom_bond_distance
_geom_bond_site_symmetry_2
_geom_bond_publ_flag
Ir P1 2.296(3) . ?
Ir P3 2.301(4) . ?
Ir P4 2.315(3) . ?
Ir P2 2.326(3) . ?
Fe1 C6 1.997(15) . ?
Fe1 C1 2.017(13) . ?
Fe1 C5 2.029(14) . ?
Fe1 C2 2.041(14) . ?
Fe1 C9 2.047(15) . ?
Fe1 C3 2.05(2) . ?
Fe1 C4 2.053(15) . ?
Fe1 C10 2.042(14) . ?
Fe1 C8 2.065(15) . ?
Fe1 C7 2.076(15) . ?
Fe2 C15 2.018(13) . ?
Fe2 C16 2.026(11) . ?
Fe2 C11 2.057(13) . ?
Fe2 C12 2.033(15) . ?
Fe2 C17 2.043(14) . ?
Fe2 C14 2.045(14) . ?
Fe2 C18 2.055(13) . ?
Fe2 C20 2.058(13) . ?
Fe2 C13 2.054(15) . ?
Fe2 C19 2.082(13) . ?
P1 C1A 1.840(14) . ?
P1 C1 1.857(14) . ?
P1 C1B 1.867(14) . ?
P2 C1C 1.859(13) . ?
P2 C6 1.851(13) . ?
P2 C1D 1.867(14) . ?
P3 C16 1.841(12) . ?
P3 C1E 1.860(13) . ?
P3 C1F 1.867(15) . ?
P4 C1G 1.856(14) . ?
P4 C11 1.857(13) . ?
P4 C1H 1.87(2) . ?
C1 C5 1.42(2) . ?
C1 C2 1.43(2) . ?
C2 C3 1.37(2) . ?
C3 C4 1.40(2) . ?
C4 C5 1.42(2) . ?
C6 C7 1.41(2) . ?
C6 C10 1.44(2) . ?
C7 C8 1.43(2) . ?
C8 C9 1.38(2) . ?
C9 C10 1.44(2) . ?
C11 C12 1.42(2) . ?
C11 C15 1.45(2) . ?
C12 C13 1.42(2) . ?
C13 C14 1.43(2) . ?
C14 C15 1.42(2) . ?
C16 C20 1.42(2) . ?
C16 C17 1.42(2) . ?
C17 C18 1.44(2) . ?
C18 C19 1.39(2) . ?
C19 C20 1.43(2) . ?
C1A C6A 1.36(2) . ?
C1A C2A 1.39(2) . ?
C2A C3A 1.37(2) . ?
C3A C4A 1.36(2) . ?
C4A C5A 1.35(2) . ?
C5A C6A 1.42(2) . ?
C1B C2B 1.37(2) . ?
C1B C6B 1.40(2) . ?
C2B C3B 1.36(2) . ?
C3B C4B 1.37(2) . ?
C4B C5B 1.36(2) . ?
C5B C6B 1.38(2) . ?
C1C C6C 1.38(2) . ?
C1C C2C 1.39(2) . ?
C2C C3C 1.38(2) . ?
C3C C4C 1.35(3) . ?
C4C C5C 1.39(2) . ?
C5C C6C 1.37(2) . ?
C1D C2D 1.40(2) . ?
C1D C6D 1.40(2) . ?
C2D C3D 1.37(2) . ?
C3D C4D 1.38(2) . ?
C4D C5D 1.39(2) . ?
C5D C6D 1.38(2) . ?
C1E C6E 1.38(2) . ?
C1E C2E 1.40(2) . ?
C2E C3E 1.38(2) . ?
C3E C4E 1.38(2) . ?
C4E C5E 1.39(2) . ?
C5E C6E 1.34(2) . ?
C1F C2F 1.36(2) . ?
C1F C6F 1.40(2) . ?
C2F C3F 1.38(2) . ?
C3F C4F 1.36(2) . ?
C4F C5F 1.36(2) . ?
C5F C6F 1.34(2) . ?
C1G C6G 1.39(2) . ?
C1G C2G 1.41(2) . ?
C2G C3G 1.37(2) . ?
C3G C4G 1.39(3) . ?
C4G C5G 1.34(3) . ?
C5G C6G 1.40(2) . ?
C1H C6H 1.34(2) . ?
C1H C2H 1.36(2) . ?
C2H C3H 1.36(2) . ?
C3H C4H 1.32(3) . ?
C4H C5H 1.35(3) . ?
C5H C6H 1.38(2) . ?
